data_1567506
loop_
_publ_author_name
'Dong, Weiwei'
'Glazyrin, Konstantin'
'Khandarkhaeva, Saiana'
'Fedotenko, Timofey'
'Bednar\<c\'ik, Jozef'
'Greenberg, Eran'
'Dubrovinsky, Leonid'
'Dubrovinskaia, Natalia'
'Liermann, Hanns-Peter'

_publ_section_title
;
 Fe~0.79~Si~0.07~B~0.14~ metallic glass gaskets for high-pressure research
 beyond 1Mbar
;
_journal_coeditor_code OK5080SUP1
_journal_issue 5
_journal_name_full 'Journal of Synchrotron Radiation'
_journal_page_first 1167
_journal_page_last 1179
_journal_paper_doi 10.1107/S1600577522007573
_journal_volume 29
_journal_year 2022
_chemical_formula_sum 'B Fe O3'
_chemical_formula_weight 114.7
_space_group_IT_number 167
_space_group_name_Hall '-R 3 2"c'
_space_group_name_H-M_alt 'R -3 c :H'
_symmetry_cell_setting trigonal
_symmetry_Int_Tables_number 167
_symmetry_space_group_name_Hall '-R 3 2"c'
_symmetry_space_group_name_H-M 'R -3 c :H'
_cell_angle_alpha 90
_cell_angle_beta 90
_cell_angle_gamma 120
_cell_formula_units_Z 6
_cell_length_a 4.2510(2)
_cell_length_b 4.2510(2)
_cell_length_c 11.772(12)
_cell_measurement_pressure 103300000.00
_cell_measurement_reflns_used 84
_cell_measurement_temperature 293
_cell_measurement_theta_max 16.32
_cell_measurement_theta_min 3.89
_cell_volume 184.23(19)
_computing_cell_refinement 'CrysAlisPro 1.171.40.67a (Rigaku OD, 2019)'
_computing_data_collection 'CrysAlisPro 1.171.40.67a (Rigaku OD, 2019)'
_computing_data_reduction 'CrysAlisPro 1.171.40.67a (Rigaku OD, 2019)'
_diffrn_ambient_temperature 293
_diffrn_detector 'PE XRD1621 flat panel (scintillator)'
_diffrn_measured_fraction_theta_full 0.32
_diffrn_measured_fraction_theta_max 0.25
_diffrn_measurement_device 'one-circle diffractometer'
_diffrn_measurement_device_type 'esperanto-CrysAlisPro-abstract goniometer imported esperanto images'
_diffrn_measurement_method 'step scans'
_diffrn_radiation_monochromator synchrotron
_diffrn_radiation_probe x-ray
_diffrn_radiation_type synchrotron
_diffrn_radiation_wavelength 0.2898
_diffrn_reflns_av_R_equivalents 0.0417
_diffrn_reflns_av_unetI/netI 0.0242
_diffrn_reflns_limit_h_max 8
_diffrn_reflns_limit_h_min -8
_diffrn_reflns_limit_k_max 6
_diffrn_reflns_limit_k_min -7
_diffrn_reflns_limit_l_max 5
_diffrn_reflns_limit_l_min -4
_diffrn_reflns_number 207
_diffrn_reflns_theta_full 14.44
_diffrn_reflns_theta_max 17.42
_diffrn_reflns_theta_min 3.91
_diffrn_source synchrotron
_exptl_absorpt_coefficient_mu 0.915
_exptl_absorpt_correction_T_max 1
_exptl_absorpt_correction_T_min 0.29
_exptl_absorpt_correction_type multi-scan
_exptl_absorpt_process_details
;
CrysAlisPro 1.171.40.67a (Rigaku Oxford Diffraction, 2019)
Empirical absorption correction using spherical harmonics,
 implemented in SCALE3 ABSPACK scaling algorithm.
;
_exptl_crystal_density_diffrn 6.2004
_exptl_crystal_description 'small shard'
_exptl_crystal_F_000 330
_refine_diff_density_max 1.07
_refine_diff_density_min -0.92
_refine_ls_extinction_method none
_refine_ls_goodness_of_fit_gt 3.66
_refine_ls_goodness_of_fit_ref 3.66
_refine_ls_number_constraints 0
_refine_ls_number_parameters 5
_refine_ls_number_reflns 42
_refine_ls_number_restraints 0
_refine_ls_R_factor_all 0.0576
_refine_ls_R_factor_gt 0.0576
_refine_ls_shift/su_max 0.0150
_refine_ls_shift/su_mean 0.0085
_refine_ls_structure_factor_coef Fsqd
_refine_ls_weighting_details w=1/(\s^2^(I)+0.0004I^2^)
_refine_ls_weighting_scheme sigma
_refine_ls_wR_factor_gt 0.1220
_refine_ls_wR_factor_ref 0.1220
_reflns_number_gt 42
_reflns_number_total 47
_reflns_threshold_expression I>2\s(I)
_cod_data_source_file ok5080sup1.cif
_cod_data_source_block I
_cod_depositor_comments
;
The following automatic conversions were performed:

data item '_diffrn_radiation_probe' value 'X-ray' was changed to
'x-ray' in accordance with the
/home/data/users/saulius/crontab/automatic-downloads/rss-feeds/IUCr/lib/dictionaries/cif_core.dic
dictionary named 'cif_core.dic' version 2.4.2 last updated on
2011-04-26.

Automatic conversion script
Id: cif_fix_values 7556 2019-12-06 15:28:31Z antanas 

 Adding full bibliography for 1567506.cif.
;
_cod_original_sg_symbol_Hall '-R 3;-2"c'
_cod_original_sg_symbol_H-M 'R -3 c'
_cod_original_formula_sum 'B1 Fe1 O3'
_cod_database_code 1567506
_cod_database_fobs_code 1567506

loop_
_space_group_symop_id
_space_group_symop_operation_xyz
1 x,y,z
2 -y,x-y,z
3 -x+y,-x,z
4 y,x,-z+1/2
5 x-y,-y,-z+1/2
6 -x,-x+y,-z+1/2
7 -x,-y,-z
8 y,-x+y,-z
9 x-y,x,-z
10 -y,-x,z+1/2
11 -x+y,y,z+1/2
12 x,x-y,z+1/2
13 x+2/3,y+1/3,z+1/3
14 -y+2/3,x-y+1/3,z+1/3
15 -x+y+2/3,-x+1/3,z+1/3
16 y+2/3,x+1/3,-z+5/6
17 x-y+2/3,-y+1/3,-z+5/6
18 -x+2/3,-x+y+1/3,-z+5/6
19 -x+2/3,-y+1/3,-z+1/3
20 y+2/3,-x+y+1/3,-z+1/3
21 x-y+2/3,x+1/3,-z+1/3
22 -y+2/3,-x+1/3,z+5/6
23 -x+y+2/3,y+1/3,z+5/6
24 x+2/3,x-y+1/3,z+5/6
25 x+1/3,y+2/3,z+2/3
26 -y+1/3,x-y+2/3,z+2/3
27 -x+y+1/3,-x+2/3,z+2/3
28 y+1/3,x+2/3,-z+1/6
29 x-y+1/3,-y+2/3,-z+1/6
30 -x+1/3,-x+y+2/3,-z+1/6
31 -x+1/3,-y+2/3,-z+2/3
32 y+1/3,-x+y+2/3,-z+2/3
33 x-y+1/3,x+2/3,-z+2/3
34 -y+1/3,-x+2/3,z+1/6
35 -x+y+1/3,y+2/3,z+1/6
36 x+1/3,x-y+2/3,z+1/6

loop_
_atom_site_label
_atom_site_type_symbol
_atom_site_fract_x
_atom_site_fract_y
_atom_site_fract_z
_atom_site_adp_type
_atom_site_U_iso_or_equiv
_atom_site_site_symmetry_multiplicity
_atom_site_occupancy
_atom_site_calc_flag
_atom_site_refinement_flags
_atom_site_disorder_assembly
_atom_site_disorder_group
Fe1 Fe 0 0 0 Uiso 0.0037(7) 6 1 d . . .
O1 O 0.3094(10) 0 0.25 Uiso 0.0051(10) 18 1 d . . .
B1 B 0 0 0.25 Uiso 0.011(3) 6 1 d . . .

loop_
_atom_site_aniso_label
_atom_site_aniso_type_symbol
_atom_site_aniso_U_11
_atom_site_aniso_U_22
_atom_site_aniso_U_33
_atom_site_aniso_U_12
_atom_site_aniso_U_13
_atom_site_aniso_U_23
? ? ? ? ? ? ? ?

loop_
_atom_type_symbol
_atom_type_scat_dispersion_real
_atom_type_scat_dispersion_imag
_atom_type_scat_source
B -0.0008 0.0001 'International Tables Vol C tables 4.2.6.8 and 6.1.1.1'
Fe 0.1032 0.1537 'International Tables Vol C tables 4.2.6.8 and 6.1.1.1'
O -0.0009 0.0008 'International Tables Vol C tables 4.2.6.8 and 6.1.1.1'

loop_
_exptl_crystal_face_index_h
_exptl_crystal_face_index_k
_exptl_crystal_face_index_l
_exptl_crystal_face_perp_dist
? ? ? ?

loop_
_geom_angle_atom_site_label_1
_geom_angle_atom_site_label_2
_geom_angle_atom_site_label_3
_geom_angle_site_symmetry_1
_geom_angle_site_symmetry_2
_geom_angle_site_symmetry_3
_geom_angle
_geom_angle_publ_flag
O1 Fe1 O1 25_444 . 25_554 126.65(6) ?
O1 Fe1 O1 25_444 . 26_444 50.42(14) ?
O1 Fe1 O1 25_444 . 26_544 92.18(13) ?
O1 Fe1 O1 25_444 . 27_544 59.14(14) ?
O1 Fe1 O1 25_444 . 27_554 92.18(11) ?
O1 Fe1 O1 25_444 . 19_445 53.35(6) ?
O1 Fe1 O1 25_444 . 19_555 180 ?
O1 Fe1 O1 25_444 . 20_455 87.82(13) ?
O1 Fe1 O1 25_444 . 20_555 129.58(14) ?
O1 Fe1 O1 25_444 . 21_445 87.82(11) ?
O1 Fe1 O1 25_444 . 21_455 120.86(14) ?
O1 Fe1 O1 25_554 . 26_444 109.53(9) ?
O1 Fe1 O1 25_554 . 26_544 59.14(14) ?
O1 Fe1 O1 25_554 . 27_544 109.53(8) ?
O1 Fe1 O1 25_554 . 27_554 50.42(15) ?
O1 Fe1 O1 25_554 . 19_445 180 ?
O1 Fe1 O1 25_554 . 19_555 53.35(6) ?
O1 Fe1 O1 25_554 . 20_455 120.86(14) ?
O1 Fe1 O1 25_554 . 20_555 70.47(9) ?
O1 Fe1 O1 25_554 . 21_445 129.58(15) ?
O1 Fe1 O1 25_554 . 21_455 70.47(8) ?
O1 Fe1 O1 26_444 . 26_544 126.65(6) ?
O1 Fe1 O1 26_444 . 27_544 109.53(10) ?
O1 Fe1 O1 26_444 . 27_554 59.14(14) ?
O1 Fe1 O1 26_444 . 19_445 70.47(9) ?
O1 Fe1 O1 26_444 . 19_555 129.58(14) ?
O1 Fe1 O1 26_444 . 20_455 53.35(6) ?
O1 Fe1 O1 26_444 . 20_555 180 ?
O1 Fe1 O1 26_444 . 21_445 120.86(14) ?
O1 Fe1 O1 26_444 . 21_455 70.47(10) ?
O1 Fe1 O1 26_544 . 27_544 50.42(13) ?
O1 Fe1 O1 26_544 . 27_554 92.18(18) ?
O1 Fe1 O1 26_544 . 19_445 120.86(14) ?
O1 Fe1 O1 26_544 . 19_555 87.82(13) ?
O1 Fe1 O1 26_544 . 20_455 180 ?
O1 Fe1 O1 26_544 . 20_555 53.35(6) ?
O1 Fe1 O1 26_544 . 21_445 87.82(18) ?
O1 Fe1 O1 26_544 . 21_455 129.58(13) ?
O1 Fe1 O1 27_544 . 27_554 126.65(11) ?
O1 Fe1 O1 27_544 . 19_445 70.47(8) ?
O1 Fe1 O1 27_544 . 19_555 120.86(14) ?
O1 Fe1 O1 27_544 . 20_455 129.58(13) ?
O1 Fe1 O1 27_544 . 20_555 70.47(10) ?
O1 Fe1 O1 27_544 . 21_445 53.35(11) ?
O1 Fe1 O1 27_544 . 21_455 180 ?
O1 Fe1 O1 27_554 . 19_445 129.58(15) ?
O1 Fe1 O1 27_554 . 19_555 87.82(11) ?
O1 Fe1 O1 27_554 . 20_455 87.82(18) ?
O1 Fe1 O1 27_554 . 20_555 120.86(14) ?
O1 Fe1 O1 27_554 . 21_445 180 ?
O1 Fe1 O1 27_554 . 21_455 53.35(11) ?
O1 Fe1 O1 19_445 . 19_555 126.65(6) ?
O1 Fe1 O1 19_445 . 20_455 59.14(14) ?
O1 Fe1 O1 19_445 . 20_555 109.53(9) ?
O1 Fe1 O1 19_445 . 21_445 50.42(15) ?
O1 Fe1 O1 19_445 . 21_455 109.53(8) ?
O1 Fe1 O1 19_555 . 20_455 92.18(13) ?
O1 Fe1 O1 19_555 . 20_555 50.42(14) ?
O1 Fe1 O1 19_555 . 21_445 92.18(11) ?
O1 Fe1 O1 19_555 . 21_455 59.14(14) ?
O1 Fe1 O1 20_455 . 20_555 126.65(6) ?
O1 Fe1 O1 20_455 . 21_445 92.18(18) ?
O1 Fe1 O1 20_455 . 21_455 50.42(13) ?
O1 Fe1 O1 20_555 . 21_445 59.14(14) ?
O1 Fe1 O1 20_555 . 21_455 109.53(10) ?
O1 Fe1 O1 21_445 . 21_455 126.65(11) ?
O1 B1 O1 1_455 . . 180 ?
O1 B1 O1 1_455 . 2_545 120.000(3) ?
O1 B1 O1 1_455 . 2_555 60.000(3) ?
O1 B1 O1 1_455 . 3_555 60.0(2) ?
O1 B1 O1 1_455 . 3_665 120.00(10) ?
O1 B1 O1 1_455 . 19_555 109.29(10) ?
O1 B1 O1 1_455 . 31_545 109.29(10) ?
O1 B1 O1 1_455 . 20_455 53.23(5) ?
O1 B1 O1 1_455 . 32_555 105.56(6) ?
O1 B1 O1 1_455 . 21_445 105.56(11) ?
O1 B1 O1 1_455 . 33_445 53.23(10) ?
O1 B1 O1 . . 2_545 60.000(3) ?
O1 B1 O1 . . 2_555 120.000(3) ?
O1 B1 O1 . . 3_555 120.0(2) ?
O1 B1 O1 . . 3_665 60.00(10) ?
O1 B1 O1 . . 19_555 70.71(10) ?
O1 B1 O1 . . 31_545 70.71(10) ?
O1 B1 O1 . . 20_455 126.77(5) ?
O1 B1 O1 . . 32_555 74.44(6) ?
O1 B1 O1 . . 21_445 74.44(11) ?
O1 B1 O1 . . 33_445 126.77(10) ?
O1 B1 O1 2_545 . 2_555 180 ?
O1 B1 O1 2_545 . 3_555 60.0(2) ?
O1 B1 O1 2_545 . 3_665 120.00(10) ?
O1 B1 O1 2_545 . 19_555 105.56(6) ?
O1 B1 O1 2_545 . 31_545 53.23(5) ?
O1 B1 O1 2_545 . 20_455 109.29(10) ?
O1 B1 O1 2_545 . 32_555 109.29(10) ?
O1 B1 O1 2_545 . 21_445 53.23(10) ?
O1 B1 O1 2_545 . 33_445 105.56(11) ?
O1 B1 O1 2_555 . 3_555 120.0(2) ?
O1 B1 O1 2_555 . 3_665 60.00(10) ?
O1 B1 O1 2_555 . 19_555 74.44(6) ?
O1 B1 O1 2_555 . 31_545 126.77(5) ?
O1 B1 O1 2_555 . 20_455 70.71(10) ?
O1 B1 O1 2_555 . 32_555 70.71(10) ?
O1 B1 O1 2_555 . 21_445 126.77(10) ?
O1 B1 O1 2_555 . 33_445 74.44(11) ?
O1 B1 O1 3_555 . 3_665 180 ?
O1 B1 O1 3_555 . 19_555 126.77(5) ?
O1 B1 O1 3_555 . 31_545 74.44(15) ?
O1 B1 O1 3_555 . 20_455 74.44(15) ?
O1 B1 O1 3_555 . 32_555 126.77(5) ?
O1 B1 O1 3_555 . 21_445 70.71(14) ?
O1 B1 O1 3_555 . 33_445 70.71(14) ?
O1 B1 O1 3_665 . 19_555 53.23(5) ?
O1 B1 O1 3_665 . 31_545 105.56(9) ?
O1 B1 O1 3_665 . 20_455 105.56(9) ?
O1 B1 O1 3_665 . 32_555 53.23(5) ?
O1 B1 O1 3_665 . 21_445 109.29(9) ?
O1 B1 O1 3_665 . 33_445 109.29(9) ?
O1 B1 O1 19_555 . 31_545 141.41(14) ?
O1 B1 O1 19_555 . 20_455 62.58(10) ?
O1 B1 O1 19_555 . 32_555 106.45(8) ?
O1 B1 O1 19_555 . 21_445 62.58(8) ?
O1 B1 O1 19_555 . 33_445 148.88(12) ?
O1 B1 O1 31_545 . 20_455 148.88(9) ?
O1 B1 O1 31_545 . 32_555 62.58(10) ?
O1 B1 O1 31_545 . 21_445 106.45(12) ?
O1 B1 O1 31_545 . 33_445 62.58(15) ?
O1 B1 O1 20_455 . 32_555 141.41(14) ?
O1 B1 O1 20_455 . 21_445 62.58(15) ?
O1 B1 O1 20_455 . 33_445 106.45(12) ?
O1 B1 O1 32_555 . 21_445 148.88(12) ?
O1 B1 O1 32_555 . 33_445 62.58(8) ?
O1 B1 O1 21_445 . 33_445 141.41(11) ?

loop_
_geom_bond_atom_site_label_1
_geom_bond_atom_site_label_2
_geom_bond_site_symmetry_1
_geom_bond_site_symmetry_2
_geom_bond_distance
_geom_bond_publ_flag
Fe1 O1 . 25_444 1.768(2) ?
Fe1 O1 . 25_554 2.952(2) ?
Fe1 O1 . 26_444 2.952(2) ?
Fe1 O1 . 26_544 1.768(2) ?
Fe1 O1 . 27_544 2.952(5) ?
Fe1 O1 . 27_554 1.768(4) ?
Fe1 O1 . 19_445 2.952(2) ?
Fe1 O1 . 19_555 1.768(2) ?
Fe1 O1 . 20_455 1.768(2) ?
Fe1 O1 . 20_555 2.952(2) ?
Fe1 O1 . 21_445 1.768(4) ?
Fe1 O1 . 21_455 2.952(5) ?
B1 O1 . 1_455 2.936(4) ?
B1 O1 . . 1.315(4) ?
B1 O1 . 2_545 2.936(4) ?
B1 O1 . 2_555 1.315(4) ?
B1 O1 . 3_555 1.315(3) ?
B1 O1 . 3_665 2.936(3) ?
B1 O1 . 19_555 2.452(4) ?
B1 O1 . 31_545 2.452(4) ?
B1 O1 . 20_455 2.452(4) ?
B1 O1 . 32_555 2.452(4) ?
B1 O1 . 21_445 2.452(4) ?
B1 O1 . 33_445 2.452(4) ?

loop_
_geom_hbond_atom_site_label_D
_geom_hbond_atom_site_label_H
_geom_hbond_atom_site_label_A
_geom_hbond_site_symmetry_D
_geom_hbond_site_symmetry_H
_geom_hbond_site_symmetry_A
_geom_hbond_distance_DH
_geom_hbond_distance_HA
_geom_hbond_distance_DA
_geom_hbond_angle_DHA
_geom_hbond_publ_flag
? ? ? ? ? ? ? ? ? ? ?

loop_
_geom_torsion_atom_site_label_1
_geom_torsion_atom_site_label_2
_geom_torsion_atom_site_label_3
_geom_torsion_atom_site_label_4
_geom_torsion_site_symmetry_1
_geom_torsion_site_symmetry_2
_geom_torsion_site_symmetry_3
_geom_torsion_site_symmetry_4
_geom_torsion
_geom_torsion_publ_flag
? ? ? ? ? ? ? ? ? ?

loop_
_restr_angle_atom_site_label_1
_restr_angle_site_symmetry_1
_restr_angle_atom_site_label_2
_restr_angle_site_symmetry_2
_restr_angle_atom_site_label_3
_restr_angle_site_symmetry_3
_restr_angle_target
_restr_angle_target_weight_param
? ? ? ? ? ? ? ?

loop_
_restr_distance_atom_site_label_1
_restr_distance_site_symmetry_1
_restr_distance_atom_site_label_2
_restr_distance_site_symmetry_2
_restr_distance_target
_restr_distance_target_weight_param
? ? ? ? ? ?

loop_
_restr_equal_angle_atom_site_label_1
_restr_equal_angle_site_symmetry_1
_restr_equal_angle_atom_site_label_2
_restr_equal_angle_site_symmetry_2
_restr_equal_angle_atom_site_label_3
_restr_equal_angle_site_symmetry_3
_restr_equal_angle_class_class_id
_restr_equal_angle_class_target_weight_param
? ? ? ? ? ? ? ?

loop_
_restr_equal_distance_atom_site_label_1
_restr_equal_distance_site_symmetry_1
_restr_equal_distance_atom_site_label_2
_restr_equal_distance_site_symmetry_2
_restr_equal_distance_class_class_id
_restr_equal_distance_class_target_weight_param
? ? ? ? ? ?

loop_
_restr_equal_torsion_atom_site_label_1
_restr_equal_torsion_site_symmetry_1
_restr_equal_torsion_atom_site_label_2
_restr_equal_torsion_site_symmetry_2
_restr_equal_torsion_atom_site_label_3
_restr_equal_torsion_site_symmetry_3
_restr_equal_torsion_atom_site_label_4
_restr_equal_torsion_site_symmetry_4
_restr_equal_torsion_class_class_id
_restr_equal_torsion_class_target_weight_param
? ? ? ? ? ? ? ? ? ?

loop_
_restr_torsion_atom_site_label_1
_restr_torsion_site_symmetry_1
_restr_torsion_atom_site_label_2
_restr_torsion_site_symmetry_2
_restr_torsion_atom_site_label_3
_restr_torsion_site_symmetry_3
_restr_torsion_atom_site_label_4
_restr_torsion_site_symmetry_4
_restr_torsion_angle_target
_restr_torsion_weight_param
? ? ? ? ? ? ? ? ? ?

loop_
_twin_individual_id
_twin_individual_mass_fraction_refined
_twin_individual_twin_matrix_11
_twin_individual_twin_matrix_12
_twin_individual_twin_matrix_13
_twin_individual_twin_matrix_21
_twin_individual_twin_matrix_22
_twin_individual_twin_matrix_23
_twin_individual_twin_matrix_31
_twin_individual_twin_matrix_32
_twin_individual_twin_matrix_33
? ? ? ? ? ? ? ? ? ? ?

loop_
_jana_atom_site_adp_c_label
_jana_atom_site_adp_c_type_symbol
_jana_atom_site_adp_c_111
_jana_atom_site_adp_c_112
_jana_atom_site_adp_c_113
_jana_atom_site_adp_c_122
_jana_atom_site_adp_c_123
_jana_atom_site_adp_c_133
_jana_atom_site_adp_c_222
_jana_atom_site_adp_c_223
_jana_atom_site_adp_c_233
_jana_atom_site_adp_c_333
? ? ? ? ? ? ? ? ? ? ? ?

loop_
_jana_atom_site_adp_d_label
_jana_atom_site_adp_d_type_symbol
_jana_atom_site_adp_d_1111
_jana_atom_site_adp_d_1112
_jana_atom_site_adp_d_1113
_jana_atom_site_adp_d_1122
_jana_atom_site_adp_d_1123
_jana_atom_site_adp_d_1133
_jana_atom_site_adp_d_1222
_jana_atom_site_adp_d_1223
_jana_atom_site_adp_d_1233
_jana_atom_site_adp_d_1333
_jana_atom_site_adp_d_2222
_jana_atom_site_adp_d_2223
_jana_atom_site_adp_d_2233
_jana_atom_site_adp_d_2333
_jana_atom_site_adp_d_3333
? ? ? ? ? ? ? ? ? ? ? ? ? ? ? ? ?

loop_
_jana_atom_site_adp_e_label
_jana_atom_site_adp_e_type_symbol
_jana_atom_site_adp_e_11111
_jana_atom_site_adp_e_11112
_jana_atom_site_adp_e_11113
_jana_atom_site_adp_e_11122
_jana_atom_site_adp_e_11123
_jana_atom_site_adp_e_11133
_jana_atom_site_adp_e_11222
_jana_atom_site_adp_e_11223
_jana_atom_site_adp_e_11233
_jana_atom_site_adp_e_11333
_jana_atom_site_adp_e_12222
_jana_atom_site_adp_e_12223
_jana_atom_site_adp_e_12233
_jana_atom_site_adp_e_12333
_jana_atom_site_adp_e_13333
_jana_atom_site_adp_e_22222
_jana_atom_site_adp_e_22223
_jana_atom_site_adp_e_22233
_jana_atom_site_adp_e_22333
_jana_atom_site_adp_e_23333
_jana_atom_site_adp_e_33333
? ? ? ? ? ? ? ? ? ? ? ? ? ? ? ? ? ? ? ? ? ? ?

loop_
_jana_atom_site_adp_f_label
_jana_atom_site_adp_f_type_symbol
_jana_atom_site_adp_f_111111
_jana_atom_site_adp_f_111112
_jana_atom_site_adp_f_111113
_jana_atom_site_adp_f_111122
_jana_atom_site_adp_f_111123
_jana_atom_site_adp_f_111133
_jana_atom_site_adp_f_111222
_jana_atom_site_adp_f_111223
_jana_atom_site_adp_f_111233
_jana_atom_site_adp_f_111333
_jana_atom_site_adp_f_112222
_jana_atom_site_adp_f_112223
_jana_atom_site_adp_f_112233
_jana_atom_site_adp_f_112333
_jana_atom_site_adp_f_113333
_jana_atom_site_adp_f_122222
_jana_atom_site_adp_f_122223
_jana_atom_site_adp_f_122233
_jana_atom_site_adp_f_122333
_jana_atom_site_adp_f_123333
_jana_atom_site_adp_f_133333
_jana_atom_site_adp_f_222222
_jana_atom_site_adp_f_222223
_jana_atom_site_adp_f_222233
_jana_atom_site_adp_f_222333
_jana_atom_site_adp_f_223333
_jana_atom_site_adp_f_233333
_jana_atom_site_adp_f_333333
? ? ? ? ? ? ? ? ? ? ? ? ? ? ? ? ? ? ? ? ? ? ? ? ? ? ? ? ? ?
